data_7026202
loop_
_publ_author_name
'Sahin, Musa'
'Koca, At\?if'
'Ozdemir, Nam\?ik'
'Din\,cer, Muharrem'
'B\"uy\"ukg\"ung\"or, Orhan'
'Bal-Demirci, T\"ulay'
'Ulk\"useven, Bahri'

_publ_section_title
;
 Synthesis, X-ray crystal structures, thermal and electrochemical
 properties of thiosemicarbazidatodioxouranium(VI) complexes.
;
_journal_issue 42
_journal_name_full 'Dalton transactions (Cambridge, England : 2003)'
_journal_page_first 10228
_journal_page_last 10237
_journal_paper_doi 10.1039/c0dt00265h
_journal_volume 39
_journal_year 2010
_chemical_formula_moiety 'C27 H35 Cl2 N3 O5 S U'
_chemical_formula_sum 'C27 H35 Cl2 N3 O5 S U'
_chemical_formula_weight 822.57
_chemical_name_systematic
;
?
;
_space_group_IT_number 2
_symmetry_cell_setting triclinic
_symmetry_Int_Tables_number 2
_symmetry_space_group_name_Hall '-P 1'
_symmetry_space_group_name_H-M 'P -1'
_atom_sites_solution_hydrogens geom
_atom_sites_solution_primary direct
_atom_sites_solution_secondary difmap
_audit_creation_method SHELXL-97
_cell_angle_alpha 68.857(4)
_cell_angle_beta 86.466(4)
_cell_angle_gamma 78.133(5)
_cell_formula_units_Z 2
_cell_length_a 9.7379(5)
_cell_length_b 12.8908(6)
_cell_length_c 13.8735(8)
_cell_measurement_reflns_used 109807
_cell_measurement_temperature 296
_cell_measurement_theta_max 28.14
_cell_measurement_theta_min 1.57
_cell_volume 1589.43(15)
_computing_cell_refinement X-AREA
_computing_data_collection 'X-AREA (Stoe & Cie, 2002)'
_computing_data_reduction X-RED32
_computing_molecular_graphics 'Ortep-3 for Windows (Farrugia, 1997)'
_computing_publication_material 'WinGX (Farrugia, 1999) and PLATON (Spek, 2003)'
_computing_structure_refinement 'SHELXL-97 (Sheldrick, 1997)'
_computing_structure_solution 'SHELXS-97 (Sheldrick, 1997)'
_diffrn_ambient_temperature 296
_diffrn_detector_area_resol_mean 6.67
_diffrn_measured_fraction_theta_full 1.000
_diffrn_measured_fraction_theta_max 1.000
_diffrn_measurement_device_type 'STOE IPDS 2'
_diffrn_measurement_method 'w scans'
_diffrn_radiation_collimation '0.8 mm diameter, multiple pinhole'
_diffrn_radiation_monochromator 'plane graphite'
_diffrn_radiation_source 'sealed X-ray tube, 12 x 0.4 mm long-fine focus'
_diffrn_radiation_type MoK\a
_diffrn_radiation_wavelength 0.71073
_diffrn_reflns_av_R_equivalents 0.0638
_diffrn_reflns_av_sigmaI/netI 0.0329
_diffrn_reflns_limit_h_max 12
_diffrn_reflns_limit_h_min -12
_diffrn_reflns_limit_k_max 15
_diffrn_reflns_limit_k_min -15
_diffrn_reflns_limit_l_max 17
_diffrn_reflns_limit_l_min -17
_diffrn_reflns_number 35703
_diffrn_reflns_theta_full 26.00
_diffrn_reflns_theta_max 26.00
_diffrn_reflns_theta_min 1.57
_diffrn_standards_decay_% 0
_diffrn_standards_interval_count 0
_diffrn_standards_number 0
_exptl_absorpt_coefficient_mu 5.378
_exptl_absorpt_correction_T_max 0.4547
_exptl_absorpt_correction_T_min 0.0448
_exptl_absorpt_correction_type integration
_exptl_absorpt_process_details 'X-RED32 (Stoe & Cie, 2002)'
_exptl_crystal_colour red
_exptl_crystal_density_diffrn 1.719
_exptl_crystal_density_method 'not measured'
_exptl_crystal_description prism
_exptl_crystal_F_000 800
_exptl_crystal_size_max 0.68
_exptl_crystal_size_mid 0.44
_exptl_crystal_size_min 0.23
_refine_diff_density_max 0.688
_refine_diff_density_min -1.107
_refine_diff_density_rms 0.083
_refine_ls_extinction_method none
_refine_ls_goodness_of_fit_ref 1.127
_refine_ls_hydrogen_treatment constr
_refine_ls_matrix_type full
_refine_ls_number_parameters 352
_refine_ls_number_reflns 6236
_refine_ls_number_restraints 91
_refine_ls_restrained_S_all 1.178
_refine_ls_R_factor_all 0.0454
_refine_ls_R_factor_gt 0.0377
_refine_ls_shift/su_max 0.001
_refine_ls_shift/su_mean 0.000
_refine_ls_structure_factor_coef Fsqd
_refine_ls_weighting_details 'calc w=1/[\s^2^(Fo^2^)+(0.0392P)^2^+1.0304P] where P=(Fo^2^+2Fc^2^)/3'
_refine_ls_weighting_scheme calc
_refine_ls_wR_factor_gt 0.0817
_refine_ls_wR_factor_ref 0.0849
_reflns_number_gt 5593
_reflns_number_total 6236
_reflns_threshold_expression I>2\s(I)
_cod_data_source_file c0dt00265h.txt
_cod_data_source_block muh73
_cod_original_cell_volume 1589.43(14)
_cod_database_code 7026202

loop_
_symmetry_equiv_pos_as_xyz
'x, y, z'
'-x, -y, -z'

loop_
_atom_site_label
_atom_site_type_symbol
_atom_site_fract_x
_atom_site_fract_y
_atom_site_fract_z
_atom_site_U_iso_or_equiv
_atom_site_adp_type
_atom_site_occupancy
_atom_site_symmetry_multiplicity
_atom_site_calc_flag
_atom_site_refinement_flags
U1 U 0.51917(2) 0.712102(16) 0.500952(19) 0.05761(9) Uani 1 1 d .
Cl1 Cl 0.1493(3) 0.9088(2) 0.2313(2) 0.1234(8) Uani 1 1 d .
Cl2 Cl -0.0963(2) 1.23545(15) 0.3759(2) 0.1138(8) Uani 1 1 d .
S1 S 0.6838(2) 0.7577(2) 0.82549(19) 0.1045(6) Uani 1 1 d U
O1 O 0.3590(5) 0.8529(3) 0.3956(4) 0.0792(12) Uani 1 1 d .
O2 O 0.6544(4) 0.5349(3) 0.5668(4) 0.0697(11) Uani 1 1 d .
O3 O 0.6568(4) 0.7741(3) 0.4302(4) 0.0749(11) Uani 1 1 d .
O4 O 0.3856(4) 0.6489(3) 0.5746(4) 0.0712(11) Uani 1 1 d .
O5 O 0.4936(5) 0.6332(4) 0.3690(4) 0.0783(11) Uani 1 1 d U
H5O H 0.4422 0.5868 0.3887 0.094 Uiso 1 1 calc R
N1 N 0.4440(5) 0.8669(4) 0.5779(4) 0.0651(12) Uani 1 1 d .
N2 N 0.5070(6) 0.8573(5) 0.6717(5) 0.0768(14) Uani 1 1 d .
N3 N 0.6587(5) 0.6947(4) 0.6597(4) 0.0657(12) Uani 1 1 d .
C1 C 0.2562(6) 0.9364(5) 0.3939(6) 0.0698(16) Uani 1 1 d .
C2 C 0.1486(8) 0.9764(5) 0.3184(6) 0.0832(19) Uani 1 1 d .
C3 C 0.0402(7) 1.0679(6) 0.3143(7) 0.090(2) Uani 1 1 d .
H3 H -0.0314 1.0922 0.2651 0.108 Uiso 1 1 calc R
C4 C 0.0405(7) 1.1217(5) 0.3836(7) 0.084(2) Uani 1 1 d .
C5 C 0.1395(7) 1.0859(5) 0.4572(6) 0.080(2) Uani 1 1 d .
H5 H 0.1368 1.1232 0.5037 0.096 Uiso 1 1 calc R
C6 C 0.2479(6) 0.9921(4) 0.4651(6) 0.0707(17) Uani 1 1 d .
C7 C 0.3437(7) 0.9551(5) 0.5508(6) 0.0702(16) Uani 1 1 d .
H7 H 0.3323 0.9998 0.5916 0.084 Uiso 1 1 calc R
C8 C 0.6081(7) 0.7730(6) 0.7077(6) 0.0731(15) Uani 1 1 d U
C9 C 0.7830(6) 0.6302(5) 0.6882(5) 0.0721(16) Uani 1 1 d .
H9 H 0.8318 0.6447 0.7360 0.087 Uiso 1 1 calc R
C10 C 0.8525(6) 0.5402(5) 0.6547(5) 0.0686(15) Uani 1 1 d .
C11 C 0.9932(7) 0.4905(6) 0.6887(6) 0.085(2) Uani 1 1 d .
H11 H 1.0373 0.5190 0.7285 0.102 Uiso 1 1 calc R
C12 C 1.0647(7) 0.4005(7) 0.6633(7) 0.094(2) Uani 1 1 d .
H12 H 1.1577 0.3695 0.6845 0.113 Uiso 1 1 calc R
C13 C 0.9993(7) 0.3564(6) 0.6071(7) 0.085(2) Uani 1 1 d .
H13 H 1.0483 0.2949 0.5910 0.102 Uiso 1 1 calc R
C14 C 0.8631(6) 0.4010(5) 0.5740(6) 0.0750(17) Uani 1 1 d .
H14 H 0.8206 0.3693 0.5361 0.090 Uiso 1 1 calc R
C15 C 0.7871(6) 0.4940(5) 0.5967(5) 0.0669(15) Uani 1 1 d .
C16 C 0.5875(11) 0.8872(10) 0.8471(10) 0.138(3) Uani 1 1 d U
H16A H 0.6416 0.9036 0.8944 0.166 Uiso 1 1 calc R
H16B H 0.5787 0.9508 0.7820 0.166 Uiso 1 1 calc R
C17 C 0.4490(13) 0.8763(11) 0.8888(11) 0.154(3) Uani 1 1 d U
H17A H 0.4575 0.8218 0.9590 0.185 Uiso 1 1 calc R
H17B H 0.3994 0.8483 0.8477 0.185 Uiso 1 1 calc R
C18 C 0.3659(16) 0.9900(13) 0.8885(13) 0.192(4) Uani 1 1 d U
H18A H 0.3577 1.0439 0.8190 0.230 Uiso 1 1 calc R
H18B H 0.4135 1.0165 0.9309 0.230 Uiso 1 1 calc R
H18C H 0.2740 0.9813 0.9153 0.230 Uiso 1 1 calc R
C19 C 0.4715(11) 0.6951(8) 0.2604(7) 0.1132(17) Uani 1 1 d U
H19A H 0.5416 0.7421 0.2360 0.136 Uiso 1 1 calc R
H19B H 0.3802 0.7452 0.2497 0.136 Uiso 1 1 calc R
C20 C 0.4787(12) 0.6218(10) 0.1968(8) 0.1288(18) Uani 1 1 d U
H20A H 0.4246 0.5635 0.2307 0.155 Uiso 1 1 calc R
H20B H 0.4342 0.6680 0.1303 0.155 Uiso 1 1 calc R
C21 C 0.6161(13) 0.5682(11) 0.1796(10) 0.145(2) Uani 1 1 d U
H21A H 0.6591 0.5233 0.2469 0.174 Uiso 1 1 calc R
H21B H 0.6691 0.6277 0.1474 0.174 Uiso 1 1 calc R
C22 C 0.6377(15) 0.4943(12) 0.1175(10) 0.156(2) Uani 1 1 d U
H22A H 0.5889 0.4329 0.1533 0.188 Uiso 1 1 calc R
H22B H 0.5864 0.5383 0.0531 0.188 Uiso 1 1 calc R
C23 C 0.7657(15) 0.4441(13) 0.0902(11) 0.171(2) Uani 1 1 d U
H23A H 0.8136 0.5064 0.0559 0.205 Uiso 1 1 calc R
H23B H 0.8155 0.4008 0.1553 0.205 Uiso 1 1 calc R
C24 C 0.7959(16) 0.3762(13) 0.0333(12) 0.183(3) Uani 1 1 d U
H24A H 0.7579 0.4237 -0.0349 0.219 Uiso 1 1 calc R
H24B H 0.7366 0.3205 0.0612 0.219 Uiso 1 1 calc R
C25 C 0.9205(18) 0.3159(14) 0.0154(13) 0.195(3) Uani 1 1 d U
H25A H 0.9605 0.2678 0.0829 0.234 Uiso 1 1 calc R
H25B H 0.9805 0.3706 -0.0147 0.234 Uiso 1 1 calc R
C26 C 0.9389(16) 0.2465(14) -0.0444(13) 0.201(3) Uani 1 1 d DU
H26A H 0.8726 0.1961 -0.0201 0.242 Uiso 1 1 calc R
H26B H 0.9113 0.2952 -0.1148 0.242 Uiso 1 1 calc R
C27 C 1.0651(16) 0.1820(14) -0.0483(14) 0.216(5) Uani 1 1 d DU
H27A H 1.1326 0.2298 -0.0755 0.259 Uiso 1 1 calc R
H27B H 1.0590 0.1401 -0.0922 0.259 Uiso 1 1 calc R
H27C H 1.0937 0.1302 0.0200 0.259 Uiso 1 1 calc R

loop_
_atom_site_aniso_label
_atom_site_aniso_U_11
_atom_site_aniso_U_22
_atom_site_aniso_U_33
_atom_site_aniso_U_23
_atom_site_aniso_U_13
_atom_site_aniso_U_12
U1 0.05488(12) 0.05010(11) 0.07286(16) -0.02789(9) -0.00176(9) -0.00945(8)
Cl1 0.1399(19) 0.0990(14) 0.131(2) -0.0494(14) -0.0514(16) 0.0082(13)
Cl2 0.0883(12) 0.0673(9) 0.155(2) -0.0193(11) 0.0164(13) 0.0108(9)
S1 0.1105(15) 0.1303(17) 0.0925(15) -0.0622(14) -0.0102(12) -0.0221(13)
O1 0.086(3) 0.060(2) 0.088(3) -0.032(2) -0.016(2) 0.008(2)
O2 0.058(2) 0.056(2) 0.101(3) -0.036(2) -0.012(2) -0.0040(17)
O3 0.073(2) 0.072(2) 0.091(3) -0.039(2) 0.007(2) -0.021(2)
O4 0.064(2) 0.066(2) 0.088(3) -0.032(2) -0.001(2) -0.0124(18)
O5 0.097(3) 0.069(2) 0.078(3) -0.033(2) -0.007(2) -0.022(2)
N1 0.067(3) 0.053(2) 0.083(4) -0.033(2) 0.002(2) -0.014(2)
N2 0.089(4) 0.071(3) 0.086(4) -0.045(3) 0.003(3) -0.021(3)
N3 0.064(3) 0.065(3) 0.076(3) -0.032(3) 0.002(2) -0.019(2)
C1 0.068(3) 0.051(3) 0.087(5) -0.023(3) 0.000(3) -0.009(3)
C2 0.088(4) 0.059(3) 0.097(6) -0.024(3) 0.000(4) -0.009(3)
C3 0.071(4) 0.065(4) 0.110(6) -0.006(4) -0.005(4) -0.006(3)
C4 0.074(4) 0.049(3) 0.115(6) -0.018(4) 0.014(4) -0.005(3)
C5 0.078(4) 0.056(3) 0.100(6) -0.026(3) 0.019(4) -0.011(3)
C6 0.070(4) 0.046(3) 0.095(5) -0.024(3) 0.009(3) -0.013(3)
C7 0.082(4) 0.055(3) 0.083(5) -0.033(3) 0.014(3) -0.022(3)
C8 0.074(4) 0.079(4) 0.080(4) -0.037(3) 0.002(3) -0.027(3)
C9 0.068(4) 0.080(4) 0.076(4) -0.031(3) -0.007(3) -0.025(3)
C10 0.060(3) 0.070(3) 0.078(4) -0.028(3) -0.005(3) -0.013(3)
C11 0.065(4) 0.100(5) 0.094(5) -0.038(4) -0.015(3) -0.013(3)
C12 0.058(4) 0.100(5) 0.114(7) -0.031(5) -0.015(4) 0.001(4)
C13 0.060(3) 0.074(4) 0.117(6) -0.034(4) -0.002(4) -0.002(3)
C14 0.063(3) 0.066(3) 0.097(5) -0.033(3) -0.003(3) -0.005(3)
C15 0.053(3) 0.061(3) 0.082(4) -0.020(3) -0.002(3) -0.011(2)
C16 0.148(6) 0.176(6) 0.142(7) -0.115(6) 0.023(5) -0.042(5)
C17 0.157(6) 0.187(6) 0.150(7) -0.104(6) 0.035(5) -0.031(5)
C18 0.189(8) 0.199(8) 0.188(9) -0.096(8) 0.047(7) -0.003(7)
C19 0.136(4) 0.108(3) 0.088(3) -0.029(3) -0.012(3) -0.015(3)
C20 0.155(4) 0.139(4) 0.091(3) -0.044(3) -0.016(4) -0.014(3)
C21 0.165(4) 0.153(4) 0.110(4) -0.051(3) -0.007(4) -0.007(4)
C22 0.177(5) 0.170(5) 0.121(4) -0.063(3) -0.006(4) -0.007(4)
C23 0.191(5) 0.179(5) 0.138(5) -0.070(4) -0.004(4) 0.002(4)
C24 0.203(6) 0.191(6) 0.149(5) -0.078(4) 0.000(5) 0.006(5)
C25 0.212(6) 0.197(6) 0.163(6) -0.078(4) 0.001(5) 0.014(5)
C26 0.217(7) 0.202(7) 0.169(6) -0.081(5) 0.006(6) 0.021(5)
C27 0.226(9) 0.202(9) 0.188(9) -0.075(7) 0.000(8) 0.034(7)

loop_
_atom_type_symbol
_atom_type_description
_atom_type_scat_dispersion_real
_atom_type_scat_dispersion_imag
_atom_type_scat_source
C C 0.0033 0.0016 'International Tables Vol C Tables 4.2.6.8 and 6.1.1.4'
H H 0.0000 0.0000 'International Tables Vol C Tables 4.2.6.8 and 6.1.1.4'
Cl Cl 0.1484 0.1585 'International Tables Vol C Tables 4.2.6.8 and 6.1.1.4'
N N 0.0061 0.0033 'International Tables Vol C Tables 4.2.6.8 and 6.1.1.4'
O O 0.0106 0.0060 'International Tables Vol C Tables 4.2.6.8 and 6.1.1.4'
S S 0.1246 0.1234 'International Tables Vol C Tables 4.2.6.8 and 6.1.1.4'
U U -9.6767 9.6646 'International Tables Vol C Tables 4.2.6.8 and 6.1.1.4'

loop_
_geom_angle_atom_site_label_1
_geom_angle_atom_site_label_2
_geom_angle_atom_site_label_3
_geom_angle
O4 U1 O3 178.3(2)
O4 U1 O1 90.73(18)
O3 U1 O1 90.7(2)
O4 U1 O2 84.68(17)
O3 U1 O2 94.29(18)
O1 U1 O2 156.84(16)
O4 U1 O5 91.47(18)
O3 U1 O5 89.65(18)
O1 U1 O5 79.65(16)
O2 U1 O5 77.80(16)
O4 U1 N1 86.21(17)
O3 U1 N1 93.46(17)
O1 U1 N1 70.65(17)
O2 U1 N1 131.38(17)
O5 U1 N1 150.16(17)
O4 U1 N3 94.13(18)
O3 U1 N3 84.23(19)
O1 U1 N3 132.81(15)
O2 U1 N3 70.26(15)
O5 U1 N3 146.86(16)
N1 U1 N3 62.92(16)
C8 S1 C16 101.3(5)
C1 O1 U1 142.9(5)
C15 O2 U1 134.9(3)
C19 O5 U1 126.5(5)
C19 O5 H5O 109.5
U1 O5 H5O 110.9
C7 N1 N2 109.1(5)
C7 N1 U1 130.3(5)
N2 N1 U1 120.3(3)
C8 N2 N1 115.7(5)
C9 N3 C8 117.8(6)
C9 N3 U1 124.6(4)
C8 N3 U1 116.7(4)
O1 C1 C6 122.3(6)
O1 C1 C2 121.0(7)
C6 C1 C2 116.7(6)
C3 C2 C1 121.3(8)
C3 C2 Cl1 119.6(7)
C1 C2 Cl1 119.1(5)
C4 C3 C2 119.4(8)
C4 C3 H3 120.3
C2 C3 H3 120.3
C5 C4 C3 121.3(6)
C5 C4 Cl2 120.7(7)
C3 C4 Cl2 118.0(7)
C4 C5 C6 120.6(8)
C4 C5 H5 119.7
C6 C5 H5 119.7
C1 C6 C5 120.6(7)
C1 C6 C7 122.8(5)
C5 C6 C7 116.6(7)
N1 C7 C6 127.5(6)
N1 C7 H7 116.3
C6 C7 H7 116.3
N2 C8 N3 123.8(6)
N2 C8 S1 116.3(5)
N3 C8 S1 120.0(5)
N3 C9 C10 127.8(6)
N3 C9 H9 116.1
C10 C9 H9 116.1
C15 C10 C11 118.7(6)
C15 C10 C9 124.0(5)
C11 C10 C9 117.1(6)
C12 C11 C10 120.4(7)
C12 C11 H11 119.8
C10 C11 H11 119.8
C13 C12 C11 120.0(6)
C13 C12 H12 120.0
C11 C12 H12 120.0
C14 C13 C12 121.2(7)
C14 C13 H13 119.4
C12 C13 H13 119.4
C13 C14 C15 120.6(7)
C13 C14 H14 119.7
C15 C14 H14 119.7
O2 C15 C14 120.3(6)
O2 C15 C10 120.7(5)
C14 C15 C10 119.0(6)
C17 C16 S1 112.8(8)
C17 C16 H16A 109.0
S1 C16 H16A 109.0
C17 C16 H16B 109.0
S1 C16 H16B 109.0
H16A C16 H16B 107.8
C16 C17 C18 110.7(11)
C16 C17 H17A 109.5
C18 C17 H17A 109.5
C16 C17 H17B 109.5
C18 C17 H17B 109.5
H17A C17 H17B 108.1
C17 C18 H18A 109.5
C17 C18 H18B 109.5
H18A C18 H18B 109.5
C17 C18 H18C 109.5
H18A C18 H18C 109.5
H18B C18 H18C 109.5
O5 C19 C20 114.1(8)
O5 C19 H19A 108.7
C20 C19 H19A 108.7
O5 C19 H19B 108.7
C20 C19 H19B 108.7
H19A C19 H19B 107.6
C21 C20 C19 115.4(10)
C21 C20 H20A 108.4
C19 C20 H20A 108.4
C21 C20 H20B 108.4
C19 C20 H20B 108.4
H20A C20 H20B 107.5
C20 C21 C22 120.7(12)
C20 C21 H21A 107.1
C22 C21 H21A 107.1
C20 C21 H21B 107.1
C22 C21 H21B 107.1
H21A C21 H21B 106.8
C23 C22 C21 125.8(13)
C23 C22 H22A 105.9
C21 C22 H22A 105.9
C23 C22 H22B 105.9
C21 C22 H22B 105.9
H22A C22 H22B 106.2
C24 C23 C22 130.1(16)
C24 C23 H23A 104.8
C22 C23 H23A 104.8
C24 C23 H23B 104.8
C22 C23 H23B 104.8
H23A C23 H23B 105.8
C23 C24 C25 130.8(17)
C23 C24 H24A 104.6
C25 C24 H24A 104.6
C23 C24 H24B 104.6
C25 C24 H24B 104.6
H24A C24 H24B 105.7
C24 C25 C26 125.7(17)
C24 C25 H25A 105.9
C26 C25 H25A 105.9
C24 C25 H25B 105.9
C26 C25 H25B 105.9
H25A C25 H25B 106.2
C27 C26 C25 120.4(17)
C27 C26 H26A 107.2
C25 C26 H26A 107.2
C27 C26 H26B 107.2
C25 C26 H26B 107.2
H26A C26 H26B 106.9
C26 C27 H27A 109.5
C26 C27 H27B 109.5
H27A C27 H27B 109.5
C26 C27 H27C 109.5
H27A C27 H27C 109.5
H27B C27 H27C 109.5

loop_
_geom_bond_atom_site_label_1
_geom_bond_atom_site_label_2
_geom_bond_distance
U1 O4 1.752(4)
U1 O3 1.764(4)
U1 O1 2.251(4)
U1 O2 2.278(4)
U1 O5 2.440(4)
U1 N1 2.548(5)
U1 N3 2.575(5)
Cl1 C2 1.725(8)
Cl2 C4 1.743(7)
S1 C8 1.763(7)
S1 C16 1.854(10)
O1 C1 1.305(7)
O2 C15 1.322(7)
O5 C19 1.433(10)
O5 H5O 0.8200
N1 C7 1.292(8)
N1 N2 1.427(8)
N2 C8 1.277(9)
N3 C9 1.312(8)
N3 C8 1.395(8)
C1 C6 1.405(10)
C1 C2 1.408(10)
C2 C3 1.399(10)
C3 C4 1.374(12)
C3 H3 0.9300
C4 C5 1.335(11)
C5 C6 1.408(8)
C5 H5 0.9300
C6 C7 1.434(10)
C7 H7 0.9300
C9 C10 1.431(9)
C9 H9 0.9300
C10 C15 1.405(9)
C10 C11 1.418(9)
C11 C12 1.374(11)
C11 H11 0.9300
C12 C13 1.368(11)
C12 H12 0.9300
C13 C14 1.367(9)
C13 H13 0.9300
C14 C15 1.401(9)
C14 H14 0.9300
C16 C17 1.449(13)
C16 H16A 0.9700
C16 H16B 0.9700
C17 C18 1.520(17)
C17 H17A 0.9700
C17 H17B 0.9700
C18 H18A 0.9600
C18 H18B 0.9600
C18 H18C 0.9600
C19 C20 1.498(14)
C19 H19A 0.9700
C19 H19B 0.9700
C20 C21 1.423(14)
C20 H20A 0.9700
C20 H20B 0.9700
C21 C22 1.478(17)
C21 H21A 0.9700
C21 H21B 0.9700
C22 C23 1.379(16)
C22 H22A 0.9700
C22 H22B 0.9700
C23 C24 1.357(18)
C23 H23A 0.9700
C23 H23B 0.9700
C24 C25 1.361(17)
C24 H24A 0.9700
C24 H24B 0.9700
C25 C26 1.40(2)
C25 H25A 0.9700
C25 H25B 0.9700
C26 C27 1.344(14)
C26 H26A 0.9700
C26 H26B 0.9700
C27 H27A 0.9600
C27 H27B 0.9600
C27 H27C 0.9600

loop_
_geom_hbond_atom_site_label_D
_geom_hbond_atom_site_label_H
_geom_hbond_atom_site_label_A
_geom_hbond_distance_DH
_geom_hbond_distance_HA
_geom_hbond_distance_DA
_geom_hbond_angle_DHA
_geom_hbond_site_symmetry_A
C19 H19B Cl1 0.97 2.70 3.660(10) 169.5 .
C17 H17B N2 0.97 2.57 3.117(14) 115.8 .
C9 H9 S1 0.93 2.44 2.940(7) 113.5 .
O5 H5O O2 0.82 1.89 2.703(6) 172.2 2_666

loop_
_geom_torsion_atom_site_label_1
_geom_torsion_atom_site_label_2
_geom_torsion_atom_site_label_3
_geom_torsion_atom_site_label_4
_geom_torsion
O4 U1 O1 C1 62.1(7)
O3 U1 O1 C1 -117.0(7)
O2 U1 O1 C1 140.2(6)
O5 U1 O1 C1 153.5(7)
N1 U1 O1 C1 -23.6(6)
N3 U1 O1 C1 -34.2(7)
O4 U1 O2 C15 -144.1(6)
O3 U1 O2 C15 34.6(6)
O1 U1 O2 C15 136.6(6)
O5 U1 O2 C15 123.3(6)
N1 U1 O2 C15 -63.9(6)
N3 U1 O2 C15 -47.7(6)
O4 U1 O5 C19 126.6(6)
O3 U1 O5 C19 -54.7(6)
O1 U1 O5 C19 36.1(6)
O2 U1 O5 C19 -149.2(6)
N1 U1 O5 C19 41.6(7)
N3 U1 O5 C19 -133.6(6)
O4 U1 N1 C7 -82.6(5)
O3 U1 N1 C7 99.1(5)
O1 U1 N1 C7 9.5(5)
O2 U1 N1 C7 -162.1(5)
O5 U1 N1 C7 3.7(7)
N3 U1 N1 C7 -179.2(6)
O4 U1 N1 N2 90.4(4)
O3 U1 N1 N2 -87.9(4)
O1 U1 N1 N2 -177.5(4)
O2 U1 N1 N2 10.9(5)
O5 U1 N1 N2 176.8(3)
N3 U1 N1 N2 -6.2(4)
C7 N1 N2 C8 179.8(5)
U1 N1 N2 C8 5.4(7)
O4 U1 N3 C9 113.7(5)
O3 U1 N3 C9 -65.8(5)
O1 U1 N3 C9 -151.5(4)
O2 U1 N3 C9 30.8(4)
O5 U1 N3 C9 14.6(6)
N1 U1 N3 C9 -162.7(5)
O4 U1 N3 C8 -77.2(4)
O3 U1 N3 C8 103.3(4)
O1 U1 N3 C8 17.6(5)
O2 U1 N3 C8 -160.1(4)
O5 U1 N3 C8 -176.3(4)
N1 U1 N3 C8 6.4(4)
U1 O1 C1 C6 26.6(10)
U1 O1 C1 C2 -154.4(5)
O1 C1 C2 C3 -178.2(6)
C6 C1 C2 C3 0.9(10)
O1 C1 C2 Cl1 3.2(9)
C6 C1 C2 Cl1 -177.8(5)
C1 C2 C3 C4 1.6(11)
Cl1 C2 C3 C4 -179.8(5)
C2 C3 C4 C5 -2.4(11)
C2 C3 C4 Cl2 180.0(5)
C3 C4 C5 C6 0.7(10)
Cl2 C4 C5 C6 178.3(5)
O1 C1 C6 C5 176.5(6)
C2 C1 C6 C5 -2.5(9)
O1 C1 C6 C7 -5.9(9)
C2 C1 C6 C7 175.0(6)
C4 C5 C6 C1 1.9(9)
C4 C5 C6 C7 -175.9(6)
N2 N1 C7 C6 -175.9(6)
U1 N1 C7 C6 -2.2(9)
C1 C6 C7 N1 -3.1(10)
C5 C6 C7 N1 174.5(6)
N1 N2 C8 N3 1.2(9)
N1 N2 C8 S1 -178.2(4)
C9 N3 C8 N2 162.9(6)
U1 N3 C8 N2 -7.0(8)
C9 N3 C8 S1 -17.7(8)
U1 N3 C8 S1 172.4(3)
C16 S1 C8 N2 -4.5(6)
C16 S1 C8 N3 176.0(5)
C8 N3 C9 C10 176.1(6)
U1 N3 C9 C10 -14.9(9)
N3 C9 C10 C15 -10.9(11)
N3 C9 C10 C11 173.6(6)
C15 C10 C11 C12 1.4(11)
C9 C10 C11 C12 177.2(7)
C10 C11 C12 C13 -1.6(13)
C11 C12 C13 C14 0.8(13)
C12 C13 C14 C15 0.3(12)
U1 O2 C15 C14 -140.1(5)
U1 O2 C15 C10 42.2(9)
C13 C14 C15 O2 -178.3(6)
C13 C14 C15 C10 -0.5(10)
C11 C10 C15 O2 177.4(6)
C9 C10 C15 O2 1.9(10)
C11 C10 C15 C14 -0.3(10)
C9 C10 C15 C14 -175.8(6)
C8 S1 C16 C17 79.7(10)
S1 C16 C17 C18 -170.7(11)
U1 O5 C19 C20 172.4(6)
O5 C19 C20 C21 -76.2(13)
C19 C20 C21 C22 -179.6(11)
C20 C21 C22 C23 175.5(14)
C21 C22 C23 C24 -179.5(16)
C22 C23 C24 C25 -171.6(17)
C23 C24 C25 C26 179.1(18)
C24 C25 C26 C27 -173.3(18)
